data_4102855
loop_
_publ_author_name
'Xiaohua Li'
'Samuel J. Danishefsky'

_publ_section_title
;
 Cyclobutenone as a Highly Reactive Dienophile: Expanding Upon Diels-Alder
 Paradigms
;
_journal_name_full 'Journal of the American Chemical Society'
_journal_page_first 11004
_journal_page_last 11005
_journal_paper_doi 10.1021/ja1056888
_journal_volume 132
_journal_year 2010
_chemical_absolute_configuration unk
_chemical_formula_sum 'C8 H8 O2'
_chemical_formula_weight 136.14
_chemical_name_systematic
; 
 ? 
;
_space_group_IT_number 19
_symmetry_cell_setting orthorhombic
_symmetry_space_group_name_Hall 'P 2ac 2ab'
_symmetry_space_group_name_H-M 'P 21 21 21'
_atom_sites_solution_hydrogens geom
_atom_sites_solution_primary direct
_atom_sites_solution_secondary difmap
_audit_creation_method SHELXL-97
_cell_angle_alpha 90.00
_cell_angle_beta 90.00
_cell_angle_gamma 90.00
_cell_formula_units_Z 4
_cell_length_a 6.9460(6)
_cell_length_b 8.9632(8)
_cell_length_c 10.3522(9)
_cell_measurement_reflns_used 8266
_cell_measurement_temperature 125(2)
_cell_measurement_theta_max 32.57
_cell_measurement_theta_min 2.27
_cell_volume 644.51(10)
_computing_cell_refinement 'Bruker SAINT'
_computing_data_collection 'Bruker APEX2'
_computing_data_reduction 'Bruker SAINT'
_computing_molecular_graphics 'Bruker SHELXTL'
_computing_publication_material 'Bruker SHELXTL'
_computing_structure_refinement 'SHELXL-97 (Sheldrick, 2008)'
_computing_structure_solution 'SHELXS-97 (Sheldrick, 2008)'
_diffrn_ambient_temperature 125(2)
_diffrn_measured_fraction_theta_full 0.975
_diffrn_measured_fraction_theta_max 0.975
_diffrn_measurement_device_type 'Bruker APEX-II CCD'
_diffrn_measurement_method '\f and \w scans'
_diffrn_radiation_monochromator graphite
_diffrn_radiation_source 'fine-focus sealed tube'
_diffrn_radiation_type MoK\a
_diffrn_radiation_wavelength 0.71073
_diffrn_reflns_av_R_equivalents 0.0249
_diffrn_reflns_av_sigmaI/netI 0.0194
_diffrn_reflns_limit_h_max 10
_diffrn_reflns_limit_h_min -10
_diffrn_reflns_limit_k_max 13
_diffrn_reflns_limit_k_min -13
_diffrn_reflns_limit_l_max 15
_diffrn_reflns_limit_l_min -15
_diffrn_reflns_number 11125
_diffrn_reflns_theta_full 32.68
_diffrn_reflns_theta_max 32.68
_diffrn_reflns_theta_min 3.01
_exptl_absorpt_coefficient_mu 0.101
_exptl_absorpt_correction_T_max 0.9950
_exptl_absorpt_correction_T_min 0.9637
_exptl_absorpt_correction_type empirical
_exptl_absorpt_process_details SADABS
_exptl_crystal_colour COLORLESS
_exptl_crystal_density_diffrn 1.403
_exptl_crystal_density_method 'not measured'
_exptl_crystal_description BLOCK
_exptl_crystal_F_000 288
_exptl_crystal_size_max 0.37
_exptl_crystal_size_mid 0.18
_exptl_crystal_size_min 0.05
_refine_diff_density_max 0.423
_refine_diff_density_min -0.229
_refine_diff_density_rms 0.049
_refine_ls_extinction_method none
_refine_ls_goodness_of_fit_ref 1.069
_refine_ls_hydrogen_treatment constr
_refine_ls_matrix_type full
_refine_ls_number_parameters 91
_refine_ls_number_reflns 2272
_refine_ls_number_restraints 0
_refine_ls_restrained_S_all 1.069
_refine_ls_R_factor_all 0.0368
_refine_ls_R_factor_gt 0.0347
_refine_ls_shift/su_max 0.000
_refine_ls_shift/su_mean 0.000
_refine_ls_structure_factor_coef Fsqd
_refine_ls_weighting_details 'calc w=1/[\s^2^(Fo^2^)+(0.0572P)^2^+0.0796P] where P=(Fo^2^+2Fc^2^)/3'
_refine_ls_weighting_scheme calc
_refine_ls_wR_factor_gt 0.0911
_refine_ls_wR_factor_ref 0.0933
_reflns_number_gt 2174
_reflns_number_total 2272
_reflns_threshold_expression >2sigma(I)
_cod_data_source_file ja1056888_si_002.cif
_cod_data_source_block xxws10
_cod_depositor_comments
;
The following automatic conversions were performed:

'_chemical_absolute_configuration' value 'UNK' changed to 'unk'
according to the built-in table from CIF Core dictionary named
'cif_core.dic' version 2.4.1 from
2010-06-29.

'_exptl_absorpt_correction_type' value 'EMPIRICAL'
changed to 'empirical' according to the built-in table from CIF Core
dictionary named 'cif_core.dic' version 2.4.1 from
2010-06-29.

'_refine_ls_hydrogen_treatment' value 'CONSTR' changed
to 'constr' according to the built-in table from CIF Core dictionary
named 'cif_core.dic' version 2.4.1 from 2010-06-29.

Automatic conversion script
Id: cif_fix_values 1715 2011-07-08 13:25:40Z adriana 
;
_cod_database_code 4102855

loop_
_symmetry_equiv_pos_as_xyz
'x, y, z'
'-x+1/2, -y, z+1/2'
'-x, y+1/2, -z+1/2'
'x+1/2, -y+1/2, -z'

loop_
_atom_site_label
_atom_site_type_symbol
_atom_site_fract_x
_atom_site_fract_y
_atom_site_fract_z
_atom_site_U_iso_or_equiv
_atom_site_adp_type
_atom_site_occupancy
_atom_site_symmetry_multiplicity
_atom_site_calc_flag
_atom_site_refinement_flags
O1 O -0.20185(12) -0.20099(9) -0.53640(7) 0.02472(17) Uani 1 1 d .
O2 O -0.05618(10) -0.18463(8) -0.19959(6) 0.01949(15) Uani 1 1 d .
C1 C -0.26662(13) -0.20018(10) -0.42790(8) 0.01680(16) Uani 1 1 d .
C2 C -0.27593(13) -0.31846(10) -0.32188(8) 0.01563(16) Uani 1 1 d .
H2A H -0.3473 -0.4124 -0.3425 0.019 Uiso 1 1 calc R
C3 C -0.08380(13) -0.33522(11) -0.24578(9) 0.01774(18) Uani 1 1 d .
H3A H 0.0262 -0.3782 -0.2958 0.021 Uiso 1 1 calc R
C4 C -0.13602(14) -0.41756(11) -0.12246(9) 0.01945(19) Uani 1 1 d .
H4A H -0.1080 -0.5185 -0.1017 0.023 Uiso 1 1 calc R
C5 C -0.22923(14) -0.31876(11) -0.04941(9) 0.01958(18) Uani 1 1 d .
H5A H -0.2813 -0.3346 0.0343 0.023 Uiso 1 1 calc R
C6 C -0.23512(14) -0.17576(11) -0.12755(9) 0.01829(17) Uani 1 1 d .
H6A H -0.2530 -0.0824 -0.0760 0.022 Uiso 1 1 calc R
C7 C -0.38370(13) -0.20033(11) -0.23644(8) 0.01614(16) Uani 1 1 d .
H7A H -0.5165 -0.2282 -0.2080 0.019 Uiso 1 1 calc R
C8 C -0.37115(15) -0.08398(11) -0.34777(9) 0.01876(18) Uani 1 1 d .
H8A H -0.4978 -0.0544 -0.3834 0.023 Uiso 1 1 calc R
H8B H -0.2920 0.0046 -0.3267 0.023 Uiso 1 1 calc R

loop_
_atom_site_aniso_label
_atom_site_aniso_U_11
_atom_site_aniso_U_22
_atom_site_aniso_U_33
_atom_site_aniso_U_23
_atom_site_aniso_U_13
_atom_site_aniso_U_12
O1 0.0302(4) 0.0264(4) 0.0175(3) 0.0023(3) 0.0031(3) 0.0051(3)
O2 0.0167(3) 0.0208(3) 0.0209(3) 0.0018(3) -0.0012(2) -0.0042(3)
C1 0.0172(4) 0.0163(3) 0.0169(4) 0.0004(3) -0.0022(3) 0.0012(3)
C2 0.0185(4) 0.0139(3) 0.0145(3) -0.0011(3) -0.0002(3) 0.0007(3)
C3 0.0170(4) 0.0189(4) 0.0174(4) 0.0028(3) 0.0023(3) 0.0036(3)
C4 0.0198(4) 0.0213(4) 0.0173(4) 0.0045(3) 0.0001(3) 0.0018(3)
C5 0.0202(4) 0.0229(4) 0.0156(4) 0.0022(3) -0.0003(3) -0.0011(4)
C6 0.0210(4) 0.0182(4) 0.0156(4) -0.0030(3) -0.0001(3) -0.0010(3)
C7 0.0144(3) 0.0166(4) 0.0174(4) -0.0012(3) 0.0006(3) 0.0016(3)
C8 0.0199(4) 0.0163(4) 0.0201(4) -0.0003(3) -0.0016(3) 0.0038(3)

loop_
_atom_type_symbol
_atom_type_description
_atom_type_scat_dispersion_real
_atom_type_scat_dispersion_imag
_atom_type_scat_source
C C 0.0033 0.0016 'International Tables Vol C Tables 4.2.6.8 and 6.1.1.4'
H H 0.0000 0.0000 'International Tables Vol C Tables 4.2.6.8 and 6.1.1.4'
O O 0.0106 0.0060 'International Tables Vol C Tables 4.2.6.8 and 6.1.1.4'

loop_
_geom_angle_atom_site_label_1
_geom_angle_atom_site_label_2
_geom_angle_atom_site_label_3
_geom_angle
C3 O2 C6 96.17(7)
O1 C1 C8 133.62(9)
O1 C1 C2 132.74(9)
C8 C1 C2 93.63(7)
C1 C2 C3 113.22(7)
C1 C2 C7 87.53(7)
C3 C2 C7 100.88(7)
O2 C3 C4 101.98(7)
O2 C3 C2 101.02(7)
C4 C3 C2 105.52(7)
C5 C4 C3 105.68(8)
C4 C5 C6 105.79(8)
O2 C6 C5 101.81(7)
O2 C6 C7 100.92(7)
C5 C6 C7 106.68(8)
C6 C7 C8 114.05(8)
C6 C7 C2 100.88(7)
C8 C7 C2 90.46(6)
C1 C8 C7 88.38(7)

loop_
_geom_bond_atom_site_label_1
_geom_bond_atom_site_label_2
_geom_bond_distance
O1 C1 1.2099(11)
O2 C3 1.4448(12)
O2 C6 1.4516(12)
C1 C8 1.5167(13)
C1 C2 1.5274(12)
C2 C3 1.5570(13)
C2 C7 1.5697(12)
C3 C4 1.5186(13)
C4 C5 1.3323(14)
C5 C6 1.5162(13)
C6 C7 1.5441(13)
C7 C8 1.5568(13)
